data_1567879
loop_
_publ_author_name
'Liu, Yi'
'Xu, Haojie'
'Liu, Xitao'
'Han, Shiguo'
'Guo, Wuqian'
'Ma, Yu'
'Fan, Qingshun'
'Hu, Xinxin'
'Sun, Zhihua'
'Luo, Junhua'

_publ_section_title
;
 Room-temperature antiferroelectric in hybrid perovskite enables
 highly-efficient energy storage at low electric fields
;
_journal_name_full 'Chemical Science'
_journal_paper_doi 10.1039/D2SC05285G
_journal_year 2022
_chemical_formula_moiety '0.5(Br14 Pb4), 2(C4 H12 N), C H5 N2'
_chemical_formula_sum 'C9 H29 Br7 N4 Pb2'
_chemical_formula_weight 1167.11
_space_group_crystal_system orthorhombic
_space_group_IT_number 62
_space_group_name_Hall '-P 2ac 2n'
_space_group_name_H-M_alt 'P n m a'
_atom_sites_solution_hydrogens mixed
_atom_sites_solution_primary direct
_audit_creation_date 2021-10-01
_audit_creation_method
;
Olex2 1.2
(compiled 2018.05.29 svn.r3508 for OlexSys, GUI svn.r5506)
;
_audit_update_record
;
2022-03-10 deposited with the CCDC.	2022-10-28 downloaded from the CCDC.
;
_cell_angle_alpha 90
_cell_angle_beta 90
_cell_angle_gamma 90
_cell_formula_units_Z 4
_cell_length_a 8.3299(4)
_cell_length_b 37.549(3)
_cell_length_c 8.4639(5)
_cell_measurement_reflns_used 5443
_cell_measurement_temperature 200(2)
_cell_measurement_theta_max 27.423
_cell_measurement_theta_min 2.905
_cell_volume 2647.3(3)
_computing_cell_refinement 'SAINT V8.38A (?, 2016)'
_computing_data_reduction 'SAINT V8.38A (?, 2016)'
_computing_molecular_graphics 'Olex2 (Dolomanov et al., 2009)'
_computing_publication_material 'Olex2 (Dolomanov et al., 2009)'
_computing_structure_refinement 'ShelXL (Sheldrick, 2015)'
_computing_structure_solution 'XS (Sheldrick, 2008)'
_diffrn_ambient_temperature 200.0
_diffrn_detector 'Bruker APEX3 area detector'
_diffrn_detector_area_resol_mean 7.9
_diffrn_detector_type 'CCD area detector'
_diffrn_measured_fraction_theta_full 0.991
_diffrn_measured_fraction_theta_max 0.993
_diffrn_measurement_device 'three-circle diffractometer'
_diffrn_measurement_device_type 'Bruker SMART APEX3 area detector'
_diffrn_measurement_method '\w and \f scans'
_diffrn_radiation_monochromator 'mirror optics'
_diffrn_radiation_probe x-ray
_diffrn_radiation_type MoK\a
_diffrn_radiation_wavelength 0.71073
_diffrn_reflns_av_R_equivalents 0.0758
_diffrn_reflns_av_unetI/netI 0.0517
_diffrn_reflns_Laue_measured_fraction_full 0.991
_diffrn_reflns_Laue_measured_fraction_max 0.993
_diffrn_reflns_limit_h_max 10
_diffrn_reflns_limit_h_min -10
_diffrn_reflns_limit_k_max 43
_diffrn_reflns_limit_k_min -48
_diffrn_reflns_limit_l_max 10
_diffrn_reflns_limit_l_min -10
_diffrn_reflns_number 21033
_diffrn_reflns_point_group_measured_fraction_full 0.991
_diffrn_reflns_point_group_measured_fraction_max 0.993
_diffrn_reflns_theta_full 25.242
_diffrn_reflns_theta_max 27.498
_diffrn_reflns_theta_min 2.467
_diffrn_source 'microfocus sealed X-ray tube'
_diffrn_source_type 'Incoatec I\ms'
_exptl_absorpt_coefficient_mu 23.269
_exptl_absorpt_correction_T_max 0.7456
_exptl_absorpt_correction_T_min 0.2918
_exptl_absorpt_correction_type multi-scan
_exptl_absorpt_process_details
'SADABS-2016/2 (Bruker,2016/2) was used for absorption correction. wR2(int) was 0.1415 before and 0.0761 after correction. The Ratio of minimum to maximum transmission is 0.3914. The \l/2 correction factor is Not present.'
_exptl_crystal_colour yellow
_exptl_crystal_colour_primary yellow
_exptl_crystal_density_diffrn 2.928
_exptl_crystal_description plate
_exptl_crystal_F_000 2080
_exptl_crystal_size_max 0.1
_exptl_crystal_size_mid 0.1
_exptl_crystal_size_min 0.05
_refine_diff_density_max 2.056
_refine_diff_density_min -1.763
_refine_diff_density_rms 0.311
_refine_ls_extinction_method none
_refine_ls_goodness_of_fit_ref 1.083
_refine_ls_hydrogen_treatment constr
_refine_ls_matrix_type full
_refine_ls_number_parameters 109
_refine_ls_number_reflns 3070
_refine_ls_number_restraints 38
_refine_ls_restrained_S_all 1.084
_refine_ls_R_factor_all 0.0774
_refine_ls_R_factor_gt 0.0554
_refine_ls_shift/su_max 0.000
_refine_ls_shift/su_mean 0.000
_refine_ls_structure_factor_coef Fsqd
_refine_ls_weighting_details 'w=1/[\s^2^(Fo^2^)+(0.0697P)^2^+39.4185P] where P=(Fo^2^+2Fc^2^)/3'
_refine_ls_weighting_scheme calc
_refine_ls_wR_factor_gt 0.1474
_refine_ls_wR_factor_ref 0.1605
_reflns_Friedel_coverage 0.000
_reflns_number_gt 2289
_reflns_number_total 3070
_reflns_threshold_expression 'I > 2\s(I)'
_cod_data_source_file d2sc05285g2.cif
_cod_data_source_block x1
_cod_database_code 1567879
_shelx_shelxl_version_number 2017/1
_shelx_space_group_comment
;
The symmetry employed for this shelxl refinement is uniquely defined
by the following loop, which should always be used as a source of
symmetry information in preference to the above space-group names.
They are only intended as comments.
;
_shelx_estimated_absorpt_t_max 0.389
_shelx_estimated_absorpt_t_min 0.204
_olex2_refinement_description
;
1. Twinned data refinement
 Scales: 3(10)
 -2(10)
2. Fixed Uiso
 At 1.2 times of:
  All C(H) groups, All C(H,H) groups, All N(H,H) groups, All N(H,H,H) groups
 At 1.5 times of:
  All C(H,H,H) groups
3. Restrained distances
 N1-C1 = N2-C1
 1.35 with sigma of 0.02
4. Uiso/Uaniso restraints and constraints
N1 \\sim C1 \\sim N2: within 2A with sigma of 0.01 and sigma for terminal atoms
of 0.02
N3 \\sim C2 \\sim C3 \\sim C4 \\sim C5: within 2A with sigma of 0.01 and sigma
for terminal atoms of 0.02
5.a Riding coordinates:
 N3(H3A,H3B,H3C), N1(H1A,H1B), N2(H2C,H2D)
5.b Ternary CH refined with riding coordinates:
 C3(H3)
5.c Secondary CH2 refined with riding coordinates:
 C2(H2A,H2B)
5.d Aromatic/amide H refined with riding coordinates:
 C1(H1)
5.e Idealised Me refined as rotating group:
 C4(H4A,H4B,H4C), C5(H5A,H5B,H5C)
;
_olex2_submission_special_instructions 'No special instructions were received'

loop_
_space_group_symop_operation_xyz
'x, y, z'
'-x+1/2, -y, z+1/2'
'x+1/2, -y+1/2, -z+1/2'
'-x, y+1/2, -z'
'-x, -y, -z'
'x-1/2, y, -z-1/2'
'-x-1/2, y-1/2, z-1/2'
'x, -y-1/2, z'

loop_
_atom_site_label
_atom_site_type_symbol
_atom_site_fract_x
_atom_site_fract_y
_atom_site_fract_z
_atom_site_U_iso_or_equiv
_atom_site_adp_type
_atom_site_occupancy
_atom_site_site_symmetry_order
_atom_site_calc_flag
_atom_site_refinement_flags_posn
_atom_site_refinement_flags_adp
_atom_site_refinement_flags_occupancy
_atom_site_disorder_assembly
_atom_site_disorder_group
Pb1 Pb -0.25462(4) 0.16827(2) -0.50419(4) 0.02544(18) Uani 1 1 d . . . . .
Br1 Br -0.2463(2) 0.250000 -0.5083(2) 0.0403(5) Uani 1 2 d S T P . .
Br2 Br -0.46195(16) 0.16788(4) -0.79589(15) 0.0430(4) Uani 1 1 d . . . . .
Br3 Br -0.54783(14) 0.17312(4) -0.28904(14) 0.0362(3) Uani 1 1 d . . . . .
Br4 Br -0.22664(15) 0.09150(4) -0.45981(16) 0.0380(3) Uani 1 1 d . . . . .
N3 N -0.8208(12) 0.1096(3) -0.4233(11) 0.036(2) Uani 1 1 d . U . . .
H3A H -0.785068 0.103517 -0.324870 0.043 Uiso 1 1 d R . . . .
H3B H -0.920238 0.100357 -0.438590 0.043 Uiso 1 1 d R . . . .
H3C H -0.824688 0.133727 -0.431390 0.043 Uiso 1 1 d R . . . .
C2 C -0.7181(18) 0.0904(4) -0.5427(17) 0.045(3) Uani 1 1 d . U . . .
H2A H -0.770840 0.092148 -0.647268 0.055 Uiso 1 1 calc R . . . .
H2B H -0.613674 0.102887 -0.550435 0.055 Uiso 1 1 calc R . . . .
C3 C -0.688(2) 0.0533(5) -0.5095(18) 0.060(3) Uani 1 1 d . U . . .
H3 H -0.616223 0.053038 -0.414543 0.072 Uiso 1 1 calc R . . . .
C4 C -0.823(3) 0.0309(5) -0.469(3) 0.082(5) Uani 1 1 d . U . . .
H4A H -0.916829 0.038296 -0.530670 0.123 Uiso 1 1 calc GR . . . .
H4B H -0.846204 0.033221 -0.356279 0.123 Uiso 1 1 calc GR . . . .
H4C H -0.797006 0.006044 -0.493643 0.123 Uiso 1 1 calc GR . . . .
C5 C -0.590(2) 0.0366(5) -0.6412(18) 0.074(5) Uani 1 1 d . U . . .
H5A H -0.661887 0.029942 -0.728221 0.111 Uiso 1 1 calc GR . . . .
H5B H -0.535606 0.015310 -0.601370 0.111 Uiso 1 1 calc GR . . . .
H5C H -0.510529 0.053752 -0.679198 0.111 Uiso 1 1 calc GR . . . .
N1 N -0.338(3) 0.250000 -0.105(2) 0.067(5) Uani 1 2 d DS TU P . .
H1A H -0.238610 0.250000 -0.140172 0.080 Uiso 1 2 d RS T P . .
H1B H -0.418650 0.250000 -0.172312 0.080 Uiso 1 2 d RS T P . .
N2 N -0.150(2) 0.250000 0.093(2) 0.077(6) Uani 1 2 d DS TU P . .
H2C H -0.069396 0.250000 0.025226 0.092 Uiso 1 2 d RS T P . .
H2D H -0.131026 0.250000 0.194796 0.092 Uiso 1 2 d RS T P . .
C1 C -0.296(3) 0.250000 0.044(3) 0.084(6) Uani 1 2 d DS TU P . .
H1 H -0.378834 0.250000 0.121407 0.101 Uiso 1 2 calc RS T P . .

loop_
_atom_site_aniso_label
_atom_site_aniso_U_11
_atom_site_aniso_U_22
_atom_site_aniso_U_33
_atom_site_aniso_U_23
_atom_site_aniso_U_13
_atom_site_aniso_U_12
Pb1 0.0237(3) 0.0308(3) 0.0218(3) -0.00045(15) -0.00019(15) -0.00023(16)
Br1 0.0422(11) 0.0382(12) 0.0404(10) 0.000 -0.0004(7) 0.000
Br2 0.0366(6) 0.0580(10) 0.0342(6) -0.0080(5) -0.0145(5) 0.0059(6)
Br3 0.0306(6) 0.0467(8) 0.0311(6) 0.0006(5) 0.0097(5) 0.0006(5)
Br4 0.0398(6) 0.0356(8) 0.0387(6) -0.0060(6) 0.0020(5) -0.0031(5)
N3 0.036(5) 0.036(6) 0.036(5) -0.010(4) -0.001(4) 0.000(4)
C2 0.062(7) 0.037(7) 0.037(5) 0.003(5) 0.003(6) 0.001(6)
C3 0.077(7) 0.049(7) 0.054(7) -0.014(6) 0.010(6) 0.004(7)
C4 0.108(13) 0.039(10) 0.099(12) 0.014(9) 0.025(11) -0.006(10)
C5 0.089(11) 0.084(12) 0.047(8) -0.021(8) 0.010(8) 0.005(10)
N1 0.074(11) 0.084(15) 0.042(9) 0.000 -0.015(9) 0.000
N2 0.068(11) 0.105(16) 0.058(11) 0.000 0.008(10) 0.000
C1 0.085(12) 0.098(16) 0.070(11) 0.000 -0.003(12) 0.000

loop_
_atom_type_symbol
_atom_type_description
_atom_type_scat_dispersion_real
_atom_type_scat_dispersion_imag
_atom_type_scat_source
C C 0.0033 0.0016 'International Tables Vol C Tables 4.2.6.8 and 6.1.1.4'
H H 0.0000 0.0000 'International Tables Vol C Tables 4.2.6.8 and 6.1.1.4'
Br Br -0.2901 2.4595 'International Tables Vol C Tables 4.2.6.8 and 6.1.1.4'
N N 0.0061 0.0033 'International Tables Vol C Tables 4.2.6.8 and 6.1.1.4'
Pb Pb -3.3944 10.1111 'International Tables Vol C Tables 4.2.6.8 and 6.1.1.4'

loop_
_geom_angle_atom_site_label_1
_geom_angle_atom_site_label_2
_geom_angle_atom_site_label_3
_geom_angle
_geom_angle_site_symmetry_1
_geom_angle_site_symmetry_3
_geom_angle_publ_flag
Br2 Pb1 Br1 88.85(4) 6_654 . ?
Br2 Pb1 Br1 90.48(4) . . ?
Br2 Pb1 Br2 90.207(13) 6_654 . ?
Br2 Pb1 Br3 176.31(4) 6_654 . ?
Br2 Pb1 Br3 90.02(3) 6_654 6_655 ?
Br2 Pb1 Br3 91.75(3) . . ?
Br2 Pb1 Br3 176.82(4) . 6_655 ?
Br3 Pb1 Br1 88.00(4) . . ?
Br3 Pb1 Br1 86.35(4) 6_655 . ?
Br3 Pb1 Br3 87.857(13) 6_655 . ?
Br4 Pb1 Br1 171.04(4) . . ?
Br4 Pb1 Br2 90.16(4) . 6_654 ?
Br4 Pb1 Br2 98.43(4) . . ?
Br4 Pb1 Br3 92.64(4) . . ?
Br4 Pb1 Br3 84.74(4) . 6_655 ?
Pb1 Br1 Pb1 177.11(6) 8_565 . ?
Pb1 Br2 Pb1 159.73(5) 6_554 . ?
Pb1 Br3 Pb1 160.25(5) 6 . ?
H3A N3 H3B 109.3 . . ?
H3A N3 H3C 109.3 . . ?
H3B N3 H3C 109.8 . . ?
C2 N3 H3A 107.8 . . ?
C2 N3 H3B 103.8 . . ?
C2 N3 H3C 116.5 . . ?
N3 C2 H2A 108.4 . . ?
N3 C2 H2B 108.4 . . ?
H2A C2 H2B 107.5 . . ?
C3 C2 N3 115.5(12) . . ?
C3 C2 H2A 108.4 . . ?
C3 C2 H2B 108.4 . . ?
C2 C3 H3 105.6 . . ?
C2 C3 C5 110.5(15) . . ?
C4 C3 C2 118.0(18) . . ?
C4 C3 H3 105.6 . . ?
C4 C3 C5 110.5(16) . . ?
C5 C3 H3 105.6 . . ?
C3 C4 H4A 109.5 . . ?
C3 C4 H4B 109.5 . . ?
C3 C4 H4C 109.5 . . ?
H4A C4 H4B 109.5 . . ?
H4A C4 H4C 109.5 . . ?
H4B C4 H4C 109.5 . . ?
C3 C5 H5A 109.5 . . ?
C3 C5 H5B 109.5 . . ?
C3 C5 H5C 109.5 . . ?
H5A C5 H5B 109.5 . . ?
H5A C5 H5C 109.5 . . ?
H5B C5 H5C 109.5 . . ?
H1A N1 H1B 119.6 . . ?
C1 N1 H1A 94.6 . . ?
C1 N1 H1B 145.8 . . ?
H2C N2 H2D 120.2 . . ?
C1 N2 H2C 120.9 . . ?
C1 N2 H2D 118.9 . . ?
N1 C1 H1 118.0 . . ?
N2 C1 N1 124(3) . . ?
N2 C1 H1 118.0 . . ?

loop_
_geom_bond_atom_site_label_1
_geom_bond_atom_site_label_2
_geom_bond_distance
_geom_bond_site_symmetry_2
_geom_bond_publ_flag
Pb1 Br1 3.0698(5) . ?
Pb1 Br2 2.9676(12) 6_654 ?
Pb1 Br2 3.0131(12) . ?
Pb1 Br3 3.0265(12) 6_655 ?
Pb1 Br3 3.0520(12) . ?
Pb1 Br4 2.9162(16) . ?
N3 H3A 0.9136 . ?
N3 H3B 0.9081 . ?
N3 H3C 0.9081 . ?
N3 C2 1.508(17) . ?
C2 H2A 0.9900 . ?
C2 H2B 0.9900 . ?
C2 C3 1.44(2) . ?
C3 H3 1.0000 . ?
C3 C4 1.44(3) . ?
C3 C5 1.51(2) . ?
C4 H4A 0.9800 . ?
C4 H4B 0.9800 . ?
C4 H4C 0.9800 . ?
C5 H5A 0.9800 . ?
C5 H5B 0.9800 . ?
C5 H5C 0.9800 . ?
N1 H1A 0.8787 . ?
N1 H1B 0.8844 . ?
N1 C1 1.308(17) . ?
N2 H2C 0.8802 . ?
N2 H2D 0.8780 . ?
N2 C1 1.285(17) . ?
C1 H1 0.9500 . ?

loop_
_geom_torsion_atom_site_label_1
_geom_torsion_atom_site_label_2
_geom_torsion_atom_site_label_3
_geom_torsion_atom_site_label_4
_geom_torsion
_geom_torsion_site_symmetry_1
_geom_torsion_site_symmetry_2
_geom_torsion_site_symmetry_3
_geom_torsion_site_symmetry_4
_geom_torsion_publ_flag
N3 C2 C3 C4 49(2) . . . . ?
N3 C2 C3 C5 177.4(13) . . . . ?

loop_
_twin_individual_id
_twin_individual_mass_fraction_refined
1 3(10)
2 -2(10)
